data_7120139
loop_
_publ_author_name
'Lerayer, Emmanuel'
'Renaut, Patrice'
'Roger, Julien'
'Pirio, Nadine'
'Cattey, H\'el\`ene'
'Devillers, Charles H.'
'Lucas, Dominique'
'Hierso, Jean-Cyrille'

_publ_section_title
;
 A general diastereoselective synthesis of highly functionalized
 ferrocenyl ambiphiles enabled on a large scale by electrochemical
 purification
;
_journal_name_full 'Chem. Commun.'
_journal_paper_doi 10.1039/C7CC02469J
_journal_year 2017
_chemical_formula_moiety 'C42 H60 B Fe P'
_chemical_formula_sum 'C42 H60 B Fe P'
_chemical_formula_weight 662.53
_space_group_crystal_system triclinic
_space_group_IT_number 2
_space_group_name_Hall '-P 1'
_space_group_name_H-M_alt 'P -1'
_symmetry_space_group_name_Hall '-P 1'
_symmetry_space_group_name_H-M 'P -1'
_atom_sites_solution_hydrogens geom
_atom_sites_solution_primary dual
_audit_creation_date 2016-10-10
_audit_creation_method
;
Olex2 1.2
(compiled 2016.09.09 svn.r3337 for OlexSys, GUI svn.r5227)
;
_audit_update_record
;
2017-02-15 deposited with the CCDC.
2017-05-18 downloaded from the CCDC.
;
_cell_angle_alpha 98.979(2)
_cell_angle_beta 109.086(2)
_cell_angle_gamma 103.123(2)
_cell_formula_units_Z 2
_cell_length_a 11.6447(4)
_cell_length_b 12.0206(4)
_cell_length_c 15.3638(4)
_cell_measurement_reflns_used 9379
_cell_measurement_temperature 100
_cell_measurement_theta_max 27.48
_cell_measurement_theta_min 3.26
_cell_volume 1916.30(11)
_computing_cell_refinement 'SAINT (Bruker, V8.34A,2014)'
_computing_data_collection 'APEX2 (Bruker, 2014)'
_computing_data_reduction 'SAINT (Bruker, V8.34A,2014)'
_computing_molecular_graphics 'Olex2 (Dolomanov et al., 2009)'
_computing_publication_material 'Olex2 (Dolomanov et al., 2009)'
_computing_structure_refinement 'ShelXL (Sheldrick, 2015)'
_computing_structure_solution 'ShelXT (Sheldrick, 2015)'
_diffrn_ambient_temperature 100
_diffrn_detector CMOS
_diffrn_detector_area_resol_mean '1024 x 1024'
_diffrn_detector_type 'Photon 100'
_diffrn_measured_fraction_theta_full 0.998
_diffrn_measured_fraction_theta_max 0.997
_diffrn_measurement_device '\k-geometry diffractometer triump Mo'
_diffrn_measurement_device_type 'Bruker D8 VENTURE'
_diffrn_measurement_method '\f and \w scans'
_diffrn_radiation_collimation '0.6 mm'
_diffrn_radiation_monochromator 'TRIUMPH curved crystal'
_diffrn_radiation_probe x-ray
_diffrn_radiation_type MoK\a
_diffrn_radiation_wavelength 0.71073
_diffrn_reflns_av_R_equivalents 0.0506
_diffrn_reflns_av_unetI/netI 0.0320
_diffrn_reflns_Laue_measured_fraction_full 0.998
_diffrn_reflns_Laue_measured_fraction_max 0.997
_diffrn_reflns_limit_h_max 15
_diffrn_reflns_limit_h_min -15
_diffrn_reflns_limit_k_max 15
_diffrn_reflns_limit_k_min -15
_diffrn_reflns_limit_l_max 19
_diffrn_reflns_limit_l_min -19
_diffrn_reflns_number 51464
_diffrn_reflns_point_group_measured_fraction_full 0.998
_diffrn_reflns_point_group_measured_fraction_max 0.997
_diffrn_reflns_theta_full 25.242
_diffrn_reflns_theta_max 27.550
_diffrn_reflns_theta_min 3.004
_diffrn_source 'X-ray tube'
_diffrn_source_target Mo
_diffrn_source_type 'Siemens KFF Mo 2K-90C'
_diffrn_standards_number 0
_exptl_absorpt_coefficient_mu 0.462
_exptl_absorpt_correction_T_max 0.7456
_exptl_absorpt_correction_T_min 0.6975
_exptl_absorpt_correction_type multi-scan
_exptl_absorpt_process_details
;
SADABS-2016/2 (Bruker,2016/2) was used for absorption correction.
wR2(int) was 0.0572 before and 0.0530 after correction.
The Ratio of minimum to maximum transmission is 0.9355.
The \l/2 correction factor is Not present.
;
_exptl_crystal_colour 'clear light orange'
_exptl_crystal_colour_lustre clear
_exptl_crystal_colour_modifier light
_exptl_crystal_colour_primary orange
_exptl_crystal_density_diffrn 1.148
_exptl_crystal_description prism
_exptl_crystal_F_000 716
_exptl_crystal_size_max 0.3
_exptl_crystal_size_mid 0.15
_exptl_crystal_size_min 0.1
_refine_diff_density_max 0.794
_refine_diff_density_min -0.500
_refine_diff_density_rms 0.060
_refine_ls_extinction_method none
_refine_ls_goodness_of_fit_ref 1.051
_refine_ls_hydrogen_treatment constr
_refine_ls_matrix_type full
_refine_ls_number_parameters 439
_refine_ls_number_reflns 8821
_refine_ls_number_restraints 24
_refine_ls_restrained_S_all 1.071
_refine_ls_R_factor_all 0.0574
_refine_ls_R_factor_gt 0.0381
_refine_ls_shift/su_max 0.000
_refine_ls_shift/su_mean 0.000
_refine_ls_structure_factor_coef Fsqd
_refine_ls_weighting_details 'w=1/[\s^2^(Fo^2^)+(0.0323P)^2^+1.8660P] where P=(Fo^2^+2Fc^2^)/3'
_refine_ls_weighting_scheme calc
_refine_ls_wR_factor_gt 0.0843
_refine_ls_wR_factor_ref 0.0957
_reflns_Friedel_coverage 0.000
_reflns_number_gt 7098
_reflns_number_total 8821
_reflns_threshold_expression 'I > 2\s(I)'
_cod_data_source_file c7cc02469j2.cif
_cod_data_source_block 4c
_cod_database_code 7120139
_shelx_space_group_comment
;
The symmetry employed for this shelxl refinement is uniquely defined
by the following loop, which should always be used as a source of
symmetry information in preference to the above space-group names.
They are only intended as comments.
;
_shelx_estimated_absorpt_t_max 0.955
_shelx_estimated_absorpt_t_min 0.874
_olex2_refinement_description
;
1. Fixed Uiso
 At 1.2 times of:
  All C(H) groups
 At 1.5 times of:
  All C(H,H,H) groups
2. Restrained distances
 C17-C18A = C17-C19A = C17-C20A = C17-C18B = C17-C19B = C17-C20B
 1.53859 with sigma of 0.01
3. Rigid body (RIGU) restrains
 C18A, C19A, C20A
 with sigma for 1-2 distances of 0.004 and sigma for 1-3 distances of 0.004
 C11, C12, C13, C14, C15, C16, C18A, C18B, C19A, C19B, C20A, C20B
 with sigma for 1-2 distances of 0.004 and sigma for 1-3 distances of 0.004
4. Others
 Sof(C18B)=Sof(H18D)=Sof(H18E)=Sof(H18F)=Sof(C19B)=Sof(H19D)=Sof(H19E)=
 Sof(H19F)=Sof(C20B)=Sof(H20D)=Sof(H20E)=Sof(H20F)=1-FVAR(1)
 Sof(C18A)=Sof(H18A)=Sof(H18B)=Sof(H18C)=Sof(C19A)=Sof(H19A)=Sof(H19B)=
 Sof(H19C)=Sof(C20A)=Sof(H20A)=Sof(H20B)=Sof(H20C)=FVAR(1)
5.a Ternary CH refined with riding coordinates:
 C11(H11), C14(H14)
5.b Aromatic/amide H refined with riding coordinates:
 C2(H2), C3(H3), C5(H5), C7(H7), C9(H9), C10(H10), C23(H23), C25(H25),
 C32(H32), C34(H34)
5.c Idealised Me refined as rotating group:
 C12(H12A,H12B,H12C), C13(H13A,H13B,H13C), C15(H15A,H15B,H15C), C16(H16A,H16B,
 H16C), C18A(H18A,H18B,H18C), C18B(H18D,H18E,H18F), C19A(H19A,H19B,H19C),
 C19B(H19D,H19E,H19F), C20A(H20A,H20B,H20C), C20B(H20D,H20E,H20F), C27(H27A,
 H27B,H27C), C28(H28A,H28B,H28C), C29(H29A,H29B,H29C), C36(H36A,H36B,H36C),
 C37(H37A,H37B,H37C), C38(H38A,H38B,H38C), C40(H40A,H40B,H40C), C41(H41A,H41B,
 H41C), C42(H42A,H42B,H42C)
;
_shelx_shelxl_version_number 2014/7
_olex2_submission_special_instructions 'No special instructions were received'

loop_
_space_group_symop_operation_xyz
'x, y, z'
'-x, -y, -z'

loop_
_atom_site_label
_atom_site_type_symbol
_atom_site_fract_x
_atom_site_fract_y
_atom_site_fract_z
_atom_site_U_iso_or_equiv
_atom_site_adp_type
_atom_site_occupancy
_atom_site_site_symmetry_order
_atom_site_calc_flag
_atom_site_refinement_flags_posn
_atom_site_refinement_flags_adp
_atom_site_refinement_flags_occupancy
_atom_site_disorder_assembly
_atom_site_disorder_group
Fe Fe 0.37227(2) 0.54942(2) 0.24930(2) 0.01304(7) Uani 1 1 d . . . . .
P P 0.17247(4) 0.25506(4) 0.19240(3) 0.01789(10) Uani 1 1 d . . . . .
C1 C 0.27678(17) 0.37664(15) 0.17158(12) 0.0160(3) Uani 1 1 d . . . . .
C2 C 0.40926(17) 0.40346(15) 0.18809(12) 0.0167(3) Uani 1 1 d . . . . .
H2 H 0.4659 0.3647 0.2209 0.020 Uiso 1 1 calc R . . . .
C3 C 0.44197(18) 0.49813(17) 0.14702(12) 0.0194(4) Uani 1 1 d . . . . .
H3 H 0.5245 0.5334 0.1483 0.023 Uiso 1 1 calc R . . . .
C4 C 0.33096(18) 0.53149(17) 0.10354(13) 0.0203(4) Uani 1 1 d . . . . .
C5 C 0.23041(17) 0.45855(16) 0.12089(12) 0.0182(4) Uani 1 1 d . . . . .
H5 H 0.1457 0.4631 0.1020 0.022 Uiso 1 1 calc R . . . .
C6 C 0.50880(16) 0.69408(15) 0.35515(12) 0.0149(3) Uani 1 1 d . . . . .
C7 C 0.38825(16) 0.71708(15) 0.31193(13) 0.0162(3) Uani 1 1 d . . . . .
H7 H 0.3770 0.7761 0.2782 0.019 Uiso 1 1 calc R . . . .
C8 C 0.28954(16) 0.63865(15) 0.32734(12) 0.0151(3) Uani 1 1 d . . . . .
C9 C 0.34599(16) 0.56131(15) 0.37678(12) 0.0148(3) Uani 1 1 d . . . . .
H9 H 0.3024 0.4982 0.3953 0.018 Uiso 1 1 calc R . . . .
C10 C 0.47751(16) 0.59420(15) 0.39354(12) 0.0144(3) Uani 1 1 d . . . . .
H10 H 0.5362 0.5564 0.4252 0.017 Uiso 1 1 calc R . . . .
C11 C 0.28630(18) 0.18671(16) 0.26319(13) 0.0205(4) Uani 1 1 d . U . . .
H11 H 0.3506 0.1810 0.2340 0.025 Uiso 1 1 calc R . . . .
C12 C 0.3552(2) 0.26143(17) 0.36573(14) 0.0281(4) Uani 1 1 d . U . . .
H12A H 0.2925 0.2707 0.3939 0.042 Uiso 1 1 calc GR . . . .
H12B H 0.4052 0.3392 0.3663 0.042 Uiso 1 1 calc GR . . . .
H12C H 0.4120 0.2223 0.4027 0.042 Uiso 1 1 calc GR . . . .
C13 C 0.2128(2) 0.06206(17) 0.26034(15) 0.0313(5) Uani 1 1 d . U . . .
H13A H 0.2686 0.0301 0.3059 0.047 Uiso 1 1 calc GR . . . .
H13B H 0.1835 0.0112 0.1961 0.047 Uiso 1 1 calc GR . . . .
H13C H 0.1392 0.0653 0.2772 0.047 Uiso 1 1 calc GR . . . .
C14 C 0.1115(2) 0.15021(18) 0.07223(14) 0.0307(5) Uani 1 1 d . U . . .
H14 H 0.0591 0.0745 0.0768 0.037 Uiso 1 1 calc R . . . .
C15 C 0.0208(3) 0.1948(2) -0.0005(2) 0.0772(13) Uani 1 1 d . U . . .
H15A H 0.0691 0.2659 -0.0114 0.116 Uiso 1 1 calc GR . . . .
H15B H -0.0425 0.2137 0.0235 0.116 Uiso 1 1 calc GR . . . .
H15C H -0.0224 0.1336 -0.0605 0.116 Uiso 1 1 calc GR . . . .
C16 C 0.2112(3) 0.1197(2) 0.03754(18) 0.0535(8) Uani 1 1 d . U . . .
H16A H 0.1690 0.0617 -0.0242 0.080 Uiso 1 1 calc GR . . . .
H16B H 0.2646 0.0866 0.0836 0.080 Uiso 1 1 calc GR . . . .
H16C H 0.2643 0.1913 0.0308 0.080 Uiso 1 1 calc GR . . . .
C17 C 0.3188(2) 0.61176(19) 0.03539(14) 0.0299(5) Uani 1 1 d D . . . .
C18A C 0.2189(4) 0.6687(4) 0.0324(3) 0.0444(12) Uani 0.642(4) 1 d D U P A 1
H18A H 0.1375 0.6082 0.0152 0.067 Uiso 0.642(4) 1 calc GR . P A 1
H18B H 0.2116 0.7153 -0.0150 0.067 Uiso 0.642(4) 1 calc GR . P A 1
H18C H 0.2410 0.7206 0.0951 0.067 Uiso 0.642(4) 1 calc GR . P A 1
C18B C 0.3256(5) 0.7459(4) 0.0883(4) 0.0189(12) Uiso 0.358(4) 1 d D U P A 2
H18D H 0.2569 0.7403 0.1125 0.028 Uiso 0.358(4) 1 calc GR . P A 2
H18E H 0.3159 0.7945 0.0423 0.028 Uiso 0.358(4) 1 calc GR . P A 2
H18F H 0.4079 0.7820 0.1413 0.028 Uiso 0.358(4) 1 calc GR . P A 2
C19A C 0.4493(4) 0.6910(4) 0.0510(3) 0.0505(14) Uani 0.642(4) 1 d D U P A 1
H19A H 0.4883 0.7414 0.1160 0.076 Uiso 0.642(4) 1 calc GR . P A 1
H19B H 0.4405 0.7405 0.0056 0.076 Uiso 0.642(4) 1 calc GR . P A 1
H19C H 0.5033 0.6423 0.0414 0.076 Uiso 0.642(4) 1 calc GR . P A 1
C19B C 0.4270(10) 0.6371(11) 0.0032(9) 0.072(3) Uiso 0.358(4) 1 d D U P A 2
H19D H 0.5058 0.6796 0.0581 0.108 Uiso 0.358(4) 1 calc GR . P A 2
H19E H 0.4117 0.6858 -0.0425 0.108 Uiso 0.358(4) 1 calc GR . P A 2
H19F H 0.4349 0.5628 -0.0272 0.108 Uiso 0.358(4) 1 calc GR . P A 2
C20A C 0.2728(3) 0.5233(3) -0.0668(2) 0.0308(8) Uani 0.642(4) 1 d D U P A 1
H20A H 0.3362 0.4822 -0.0677 0.046 Uiso 0.642(4) 1 calc GR . P A 1
H20B H 0.2630 0.5680 -0.1156 0.046 Uiso 0.642(4) 1 calc GR . P A 1
H20C H 0.1910 0.4656 -0.0799 0.046 Uiso 0.642(4) 1 calc GR . P A 1
C20B C 0.1892(7) 0.5708(8) -0.0424(6) 0.062(2) Uiso 0.358(4) 1 d D U P A 2
H20D H 0.1735 0.4901 -0.0779 0.093 Uiso 0.358(4) 1 calc GR . P A 2
H20E H 0.1848 0.6231 -0.0856 0.093 Uiso 0.358(4) 1 calc GR . P A 2
H20F H 0.1248 0.5724 -0.0146 0.093 Uiso 0.358(4) 1 calc GR . P A 2
C21 C 0.64622(16) 0.87200(15) 0.31121(12) 0.0164(3) Uani 1 1 d . . . . .
C22 C 0.58698(17) 0.96062(16) 0.32255(14) 0.0201(4) Uani 1 1 d . . . . .
C23 C 0.57884(19) 1.03820(17) 0.26360(16) 0.0285(5) Uani 1 1 d . . . . .
H23 H 0.5371 1.0962 0.2715 0.034 Uiso 1 1 calc R . . . .
C24 C 0.6297(2) 1.03295(19) 0.19421(16) 0.0337(5) Uani 1 1 d . . . . .
C25 C 0.6948(2) 0.9509(2) 0.18668(15) 0.0320(5) Uani 1 1 d . . . . .
H25 H 0.7338 0.9487 0.1412 0.038 Uiso 1 1 calc R . . . .
C26 C 0.70463(19) 0.87138(18) 0.24397(14) 0.0235(4) Uani 1 1 d . . . . .
C27 C 0.53813(19) 0.98219(18) 0.40140(16) 0.0272(4) Uani 1 1 d . . . . .
H27A H 0.5888 1.0595 0.4451 0.041 Uiso 1 1 calc GR . . . .
H27B H 0.5451 0.9207 0.4361 0.041 Uiso 1 1 calc GR . . . .
H27C H 0.4488 0.9804 0.3742 0.041 Uiso 1 1 calc GR . . . .
C28 C 0.6173(3) 1.1166(2) 0.1298(2) 0.0535(8) Uani 1 1 d . . . . .
H28A H 0.5295 1.0931 0.0835 0.080 Uiso 1 1 calc GR . . . .
H28B H 0.6754 1.1138 0.0961 0.080 Uiso 1 1 calc GR . . . .
H28C H 0.6388 1.1971 0.1681 0.080 Uiso 1 1 calc GR . . . .
C29 C 0.7776(2) 0.7846(2) 0.23135(16) 0.0323(5) Uani 1 1 d . . . . .
H29A H 0.8028 0.7916 0.1770 0.048 Uiso 1 1 calc GR . . . .
H29B H 0.7234 0.7042 0.2198 0.048 Uiso 1 1 calc GR . . . .
H29C H 0.8538 0.8020 0.2891 0.048 Uiso 1 1 calc GR . . . .
C30 C 0.76898(16) 0.75425(15) 0.43501(12) 0.0157(3) Uani 1 1 d . . . . .
C31 C 0.85784(17) 0.85179(16) 0.50997(13) 0.0187(4) Uani 1 1 d . . . . .
C32 C 0.96389(17) 0.83755(17) 0.57725(13) 0.0216(4) Uani 1 1 d . . . . .
H32 H 1.0210 0.9039 0.6273 0.026 Uiso 1 1 calc R . . . .
C33 C 0.98913(17) 0.72984(17) 0.57382(14) 0.0212(4) Uani 1 1 d . . . . .
C34 C 0.90529(17) 0.63530(17) 0.49920(14) 0.0205(4) Uani 1 1 d . . . . .
H34 H 0.9215 0.5610 0.4946 0.025 Uiso 1 1 calc R . . . .
C35 C 0.79772(16) 0.64576(16) 0.43046(13) 0.0174(3) Uani 1 1 d . . . . .
C36 C 0.8410(2) 0.97387(17) 0.52269(14) 0.0263(4) Uani 1 1 d . . . . .
H36A H 0.9132 1.0282 0.5776 0.039 Uiso 1 1 calc GR . . . .
H36B H 0.7619 0.9707 0.5333 0.039 Uiso 1 1 calc GR . . . .
H36C H 0.8369 1.0016 0.4654 0.039 Uiso 1 1 calc GR . . . .
C37 C 1.10486(19) 0.7185(2) 0.64812(16) 0.0310(5) Uani 1 1 d . . . . .
H37A H 1.1809 0.7777 0.6521 0.047 Uiso 1 1 calc GR . . . .
H37B H 1.1129 0.6394 0.6307 0.047 Uiso 1 1 calc GR . . . .
H37C H 1.0961 0.7308 0.7099 0.047 Uiso 1 1 calc GR . . . .
C38 C 0.72040(18) 0.53870(17) 0.34869(14) 0.0223(4) Uani 1 1 d . . . . .
H38A H 0.7684 0.5268 0.3080 0.033 Uiso 1 1 calc GR . . . .
H38B H 0.6400 0.5507 0.3114 0.033 Uiso 1 1 calc GR . . . .
H38C H 0.7025 0.4691 0.3735 0.033 Uiso 1 1 calc GR . . . .
C39 C 0.15583(17) 0.64629(15) 0.31070(13) 0.0176(3) Uani 1 1 d . . . . .
C40 C 0.1630(2) 0.7217(2) 0.40401(16) 0.0333(5) Uani 1 1 d . . . . .
H40A H 0.2212 0.8009 0.4180 0.050 Uiso 1 1 calc GR . . . .
H40B H 0.1943 0.6849 0.4560 0.050 Uiso 1 1 calc GR . . . .
H40C H 0.0781 0.7273 0.3975 0.050 Uiso 1 1 calc GR . . . .
C41 C 0.06140(17) 0.52410(17) 0.28868(15) 0.0240(4) Uani 1 1 d . . . . .
H41A H -0.0233 0.5321 0.2800 0.036 Uiso 1 1 calc GR . . . .
H41B H 0.0893 0.4877 0.3416 0.036 Uiso 1 1 calc GR . . . .
H41C H 0.0578 0.4743 0.2303 0.036 Uiso 1 1 calc GR . . . .
C42 C 0.10819(19) 0.70458(19) 0.23034(16) 0.0277(4) Uani 1 1 d . . . . .
H42A H 0.1675 0.7833 0.2445 0.042 Uiso 1 1 calc GR . . . .
H42B H 0.0238 0.7115 0.2243 0.042 Uiso 1 1 calc GR . . . .
H42C H 0.1026 0.6565 0.1706 0.042 Uiso 1 1 calc GR . . . .
B B 0.64195(18) 0.77044(17) 0.36565(14) 0.0142(4) Uani 1 1 d . . . . .

loop_
_atom_site_aniso_label
_atom_site_aniso_U_11
_atom_site_aniso_U_22
_atom_site_aniso_U_33
_atom_site_aniso_U_23
_atom_site_aniso_U_13
_atom_site_aniso_U_12
Fe 0.01331(12) 0.01380(12) 0.01249(12) 0.00469(9) 0.00447(9) 0.00459(9)
P 0.0167(2) 0.0162(2) 0.0194(2) 0.00580(18) 0.00434(18) 0.00512(17)
C1 0.0172(8) 0.0159(8) 0.0113(8) 0.0017(6) 0.0020(6) 0.0046(7)
C2 0.0184(9) 0.0180(8) 0.0124(8) 0.0007(7) 0.0046(7) 0.0068(7)
C3 0.0210(9) 0.0241(9) 0.0132(8) 0.0030(7) 0.0081(7) 0.0058(7)
C4 0.0259(10) 0.0223(9) 0.0129(8) 0.0055(7) 0.0066(7) 0.0076(8)
C5 0.0181(9) 0.0204(9) 0.0126(8) 0.0033(7) 0.0014(7) 0.0062(7)
C6 0.0145(8) 0.0138(8) 0.0161(8) 0.0042(6) 0.0053(7) 0.0040(6)
C7 0.0158(8) 0.0127(8) 0.0206(9) 0.0053(7) 0.0067(7) 0.0045(6)
C8 0.0149(8) 0.0116(8) 0.0178(8) 0.0021(6) 0.0061(7) 0.0032(6)
C9 0.0173(8) 0.0136(8) 0.0135(8) 0.0029(6) 0.0072(7) 0.0028(6)
C10 0.0151(8) 0.0151(8) 0.0112(8) 0.0022(6) 0.0034(6) 0.0043(6)
C11 0.0237(9) 0.0162(8) 0.0171(9) 0.0039(7) 0.0013(7) 0.0070(7)
C12 0.0369(12) 0.0188(9) 0.0168(9) 0.0042(8) -0.0009(8) 0.0026(8)
C13 0.0398(12) 0.0173(9) 0.0269(11) 0.0076(8) 0.0009(9) 0.0059(9)
C14 0.0349(12) 0.0197(10) 0.0178(9) 0.0033(8) -0.0060(8) -0.0040(8)
C15 0.094(2) 0.0280(13) 0.0413(16) 0.0087(12) -0.0440(16) -0.0071(14)
C16 0.0700(19) 0.0420(14) 0.0279(12) -0.0163(11) 0.0260(13) -0.0164(13)
C17 0.0356(12) 0.0360(12) 0.0195(10) 0.0164(9) 0.0086(9) 0.0096(9)
C18A 0.074(3) 0.052(2) 0.039(2) 0.033(2) 0.034(2) 0.044(2)
C19A 0.043(2) 0.040(2) 0.037(2) 0.032(2) -0.0137(17) -0.0204(18)
C20A 0.0351(19) 0.0380(19) 0.0137(14) 0.0087(13) 0.0062(13) 0.0031(15)
C21 0.0130(8) 0.0154(8) 0.0172(8) 0.0042(7) 0.0033(7) 0.0010(6)
C22 0.0132(8) 0.0141(8) 0.0272(10) 0.0039(7) 0.0037(7) -0.0001(7)
C23 0.0237(10) 0.0161(9) 0.0365(12) 0.0100(8) 0.0002(9) 0.0028(8)
C24 0.0324(12) 0.0248(10) 0.0309(11) 0.0160(9) -0.0006(9) -0.0031(9)
C25 0.0369(12) 0.0348(12) 0.0229(10) 0.0133(9) 0.0134(9) 0.0007(9)
C26 0.0223(9) 0.0261(10) 0.0221(9) 0.0076(8) 0.0101(8) 0.0036(8)
C27 0.0226(10) 0.0199(9) 0.0377(12) 0.0011(8) 0.0117(9) 0.0073(8)
C28 0.0608(18) 0.0402(14) 0.0436(15) 0.0294(12) 0.0008(13) 0.0003(13)
C29 0.0359(12) 0.0402(12) 0.0319(11) 0.0110(10) 0.0241(10) 0.0138(10)
C30 0.0125(8) 0.0178(8) 0.0175(8) 0.0063(7) 0.0070(7) 0.0023(6)
C31 0.0157(8) 0.0181(9) 0.0205(9) 0.0069(7) 0.0063(7) 0.0007(7)
C32 0.0163(9) 0.0201(9) 0.0212(9) 0.0057(7) 0.0026(7) -0.0017(7)
C33 0.0133(8) 0.0258(10) 0.0237(9) 0.0123(8) 0.0049(7) 0.0029(7)
C34 0.0152(9) 0.0217(9) 0.0261(10) 0.0095(8) 0.0077(7) 0.0059(7)
C35 0.0124(8) 0.0191(9) 0.0211(9) 0.0062(7) 0.0071(7) 0.0036(7)
C36 0.0272(10) 0.0169(9) 0.0240(10) 0.0033(8) 0.0003(8) 0.0012(8)
C37 0.0178(10) 0.0323(11) 0.0334(11) 0.0131(9) -0.0022(8) 0.0038(8)
C38 0.0175(9) 0.0219(9) 0.0255(10) 0.0027(8) 0.0048(8) 0.0094(7)
C39 0.0142(8) 0.0149(8) 0.0247(9) 0.0041(7) 0.0091(7) 0.0043(7)
C40 0.0242(10) 0.0360(12) 0.0381(12) -0.0050(10) 0.0168(9) 0.0083(9)
C41 0.0139(9) 0.0207(9) 0.0367(11) 0.0082(8) 0.0095(8) 0.0033(7)
C42 0.0183(9) 0.0298(10) 0.0440(12) 0.0195(10) 0.0147(9) 0.0128(8)
B 0.0133(9) 0.0146(9) 0.0149(9) 0.0014(7) 0.0067(7) 0.0041(7)

loop_
_atom_type_symbol
_atom_type_description
_atom_type_scat_dispersion_real
_atom_type_scat_dispersion_imag
_atom_type_scat_source
C C 0.0033 0.0016 'International Tables Vol C Tables 4.2.6.8 and 6.1.1.4'
H H 0.0000 0.0000 'International Tables Vol C Tables 4.2.6.8 and 6.1.1.4'
B B 0.0013 0.0007 'International Tables Vol C Tables 4.2.6.8 and 6.1.1.4'
Fe Fe 0.3463 0.8444 'International Tables Vol C Tables 4.2.6.8 and 6.1.1.4'
P P 0.1023 0.0942 'International Tables Vol C Tables 4.2.6.8 and 6.1.1.4'

loop_
_geom_angle_atom_site_label_1
_geom_angle_atom_site_label_2
_geom_angle_atom_site_label_3
_geom_angle
C1 Fe C4 68.25(7)
C1 Fe C6 160.17(7)
C1 Fe C8 119.50(7)
C2 Fe C1 40.48(7)
C2 Fe C3 40.34(7)
C2 Fe C4 67.82(7)
C2 Fe C6 125.05(7)
C2 Fe C8 155.14(7)
C2 Fe C9 120.69(7)
C2 Fe C10 108.03(7)
C3 Fe C1 67.99(7)
C3 Fe C4 40.06(7)
C3 Fe C6 109.86(7)
C3 Fe C8 162.09(7)
C3 Fe C9 157.20(7)
C5 Fe C1 40.94(7)
C5 Fe C2 68.01(7)
C5 Fe C3 67.48(7)
C5 Fe C4 40.13(7)
C5 Fe C6 158.15(7)
C5 Fe C8 106.64(7)
C5 Fe C9 122.89(7)
C5 Fe C10 159.20(7)
C6 Fe C4 123.72(7)
C7 Fe C1 155.75(7)
C7 Fe C2 163.03(7)
C7 Fe C3 126.92(7)
C7 Fe C4 109.56(7)
C7 Fe C5 121.62(7)
C7 Fe C6 41.26(7)
C7 Fe C8 40.40(7)
C7 Fe C9 67.77(7)
C7 Fe C10 68.10(7)
C8 Fe C4 124.69(7)
C8 Fe C6 68.89(7)
C9 Fe C1 105.58(7)
C9 Fe C4 159.93(7)
C9 Fe C6 68.36(7)
C9 Fe C8 40.30(7)
C10 Fe C1 122.76(7)
C10 Fe C3 123.64(7)
C10 Fe C4 159.22(7)
C10 Fe C6 40.69(6)
C10 Fe C8 67.86(7)
C10 Fe C9 40.08(7)
C1 P C11 102.56(8)
C1 P C14 98.67(9)
C11 P C14 100.55(9)
P C1 Fe 132.34(9)
C2 C1 Fe 69.36(10)
C2 C1 P 130.34(13)
C2 C1 C5 106.40(15)
C5 C1 Fe 68.68(10)
C5 C1 P 122.82(13)
Fe C2 H2 125.6
C1 C2 Fe 70.16(10)
C1 C2 H2 125.8
C3 C2 Fe 70.07(10)
C3 C2 C1 108.40(16)
C3 C2 H2 125.8
Fe C3 H3 125.4
C2 C3 Fe 69.59(10)
C2 C3 H3 125.5
C2 C3 C4 108.98(16)
C4 C3 Fe 71.09(10)
C4 C3 H3 125.5
C3 C4 Fe 68.85(10)
C3 C4 C17 125.32(17)
C5 C4 Fe 68.11(10)
C5 C4 C3 106.69(16)
C5 C4 C17 126.93(17)
C17 C4 Fe 136.98(14)
Fe C5 H5 124.2
C1 C5 Fe 70.38(10)
C1 C5 H5 125.3
C4 C5 Fe 71.76(10)
C4 C5 C1 109.49(16)
C4 C5 H5 125.3
C7 C6 Fe 67.24(9)
C7 C6 B 126.26(15)
C10 C6 Fe 68.65(9)
C10 C6 C7 104.63(14)
C10 C6 B 128.82(15)
B C6 Fe 132.51(12)
Fe C7 H7 123.5
C6 C7 Fe 71.50(10)
C6 C7 H7 124.8
C8 C7 Fe 71.73(10)
C8 C7 C6 110.36(15)
C8 C7 H7 124.8
C7 C8 Fe 67.87(10)
C7 C8 C9 106.56(15)
C7 C8 C39 127.54(15)
C9 C8 Fe 69.26(9)
C9 C8 C39 125.16(15)
C39 C8 Fe 135.20(12)
Fe C9 H9 125.8
C8 C9 Fe 70.44(10)
C8 C9 H9 125.6
C10 C9 Fe 69.78(9)
C10 C9 C8 108.85(15)
C10 C9 H9 125.6
Fe C10 H10 125.6
C6 C10 Fe 70.66(10)
C6 C10 H10 125.2
C9 C10 Fe 70.14(10)
C9 C10 C6 109.53(15)
C9 C10 H10 125.2
P C11 H11 109.0
C12 C11 P 110.62(13)
C12 C11 H11 109.0
C12 C11 C13 110.65(16)
C13 C11 P 108.68(13)
C13 C11 H11 109.0
C11 C12 H12A 109.5
C11 C12 H12B 109.5
C11 C12 H12C 109.5
H12A C12 H12B 109.5
H12A C12 H12C 109.5
H12B C12 H12C 109.5
C11 C13 H13A 109.5
C11 C13 H13B 109.5
C11 C13 H13C 109.5
H13A C13 H13B 109.5
H13A C13 H13C 109.5
H13B C13 H13C 109.5
P C14 H14 106.4
C15 C14 P 109.63(18)
C15 C14 H14 106.4
C16 C14 P 116.32(15)
C16 C14 H14 106.4
C16 C14 C15 111.1(2)
C14 C15 H15A 109.5
C14 C15 H15B 109.5
C14 C15 H15C 109.5
H15A C15 H15B 109.5
H15A C15 H15C 109.5
H15B C15 H15C 109.5
C14 C16 H16A 109.5
C14 C16 H16B 109.5
C14 C16 H16C 109.5
H16A C16 H16B 109.5
H16A C16 H16C 109.5
H16B C16 H16C 109.5
C4 C17 C18B 111.6(2)
C4 C17 C20A 103.88(19)
C18A C17 C4 112.7(2)
C18A C17 C19A 117.1(3)
C18A C17 C20A 106.7(3)
C19A C17 C4 110.3(2)
C19A C17 C20A 104.9(3)
C19B C17 C4 113.4(5)
C19B C17 C18B 102.0(5)
C19B C17 C20B 115.2(6)
C20B C17 C4 111.3(4)
C20B C17 C18B 102.2(4)
C17 C18A H18A 109.5
C17 C18A H18B 109.5
C17 C18A H18C 109.5
H18A C18A H18B 109.5
H18A C18A H18C 109.5
H18B C18A H18C 109.5
C17 C18B H18D 109.5
C17 C18B H18E 109.5
C17 C18B H18F 109.5
H18D C18B H18E 109.5
H18D C18B H18F 109.5
H18E C18B H18F 109.5
C17 C19A H19A 109.5
C17 C19A H19B 109.5
C17 C19A H19C 109.5
H19A C19A H19B 109.5
H19A C19A H19C 109.5
H19B C19A H19C 109.5
C17 C19B H19D 109.5
C17 C19B H19E 109.5
C17 C19B H19F 109.5
H19D C19B H19E 109.5
H19D C19B H19F 109.5
H19E C19B H19F 109.5
C17 C20A H20A 109.5
C17 C20A H20B 109.5
C17 C20A H20C 109.5
H20A C20A H20B 109.5
H20A C20A H20C 109.5
H20B C20A H20C 109.5
C17 C20B H20D 109.5
C17 C20B H20E 109.5
C17 C20B H20F 109.5
H20D C20B H20E 109.5
H20D C20B H20F 109.5
H20E C20B H20F 109.5
C22 C21 B 122.85(16)
C26 C21 C22 117.58(17)
C26 C21 B 119.46(16)
C21 C22 C27 122.80(17)
C23 C22 C21 120.37(19)
C23 C22 C27 116.70(18)
C22 C23 H23 119.1
C24 C23 C22 121.8(2)
C24 C23 H23 119.1
C23 C24 C25 118.06(19)
C23 C24 C28 120.7(2)
C25 C24 C28 121.2(2)
C24 C25 H25 119.0
C24 C25 C26 121.9(2)
C26 C25 H25 119.0
C21 C26 C29 121.31(17)
C25 C26 C21 120.08(19)
C25 C26 C29 118.60(18)
C22 C27 H27A 109.5
C22 C27 H27B 109.5
C22 C27 H27C 109.5
H27A C27 H27B 109.5
H27A C27 H27C 109.5
H27B C27 H27C 109.5
C24 C28 H28A 109.5
C24 C28 H28B 109.5
C24 C28 H28C 109.5
H28A C28 H28B 109.5
H28A C28 H28C 109.5
H28B C28 H28C 109.5
C26 C29 H29A 109.5
C26 C29 H29B 109.5
C26 C29 H29C 109.5
H29A C29 H29B 109.5
H29A C29 H29C 109.5
H29B C29 H29C 109.5
C31 C30 B 119.25(15)
C35 C30 C31 116.62(16)
C35 C30 B 124.04(16)
C30 C31 C36 122.53(16)
C32 C31 C30 120.54(17)
C32 C31 C36 116.90(17)
C31 C32 H32 118.8
C33 C32 C31 122.34(18)
C33 C32 H32 118.8
C32 C33 C37 120.54(18)
C34 C33 C32 117.45(17)
C34 C33 C37 122.00(18)
C33 C34 H34 119.0
C33 C34 C35 122.00(17)
C35 C34 H34 119.0
C30 C35 C38 122.39(16)
C34 C35 C30 120.97(17)
C34 C35 C38 116.51(16)
C31 C36 H36A 109.5
C31 C36 H36B 109.5
C31 C36 H36C 109.5
H36A C36 H36B 109.5
H36A C36 H36C 109.5
H36B C36 H36C 109.5
C33 C37 H37A 109.5
C33 C37 H37B 109.5
C33 C37 H37C 109.5
H37A C37 H37B 109.5
H37A C37 H37C 109.5
H37B C37 H37C 109.5
C35 C38 H38A 109.5
C35 C38 H38B 109.5
C35 C38 H38C 109.5
H38A C38 H38B 109.5
H38A C38 H38C 109.5
H38B C38 H38C 109.5
C8 C39 C40 106.35(15)
C8 C39 C41 111.39(14)
C8 C39 C42 112.16(15)
C41 C39 C40 108.63(16)
C42 C39 C40 109.14(17)
C42 C39 C41 109.06(16)
C39 C40 H40A 109.5
C39 C40 H40B 109.5
C39 C40 H40C 109.5
H40A C40 H40B 109.5
H40A C40 H40C 109.5
H40B C40 H40C 109.5
C39 C41 H41A 109.5
C39 C41 H41B 109.5
C39 C41 H41C 109.5
H41A C41 H41B 109.5
H41A C41 H41C 109.5
H41B C41 H41C 109.5
C39 C42 H42A 109.5
C39 C42 H42B 109.5
C39 C42 H42C 109.5
H42A C42 H42B 109.5
H42A C42 H42C 109.5
H42B C42 H42C 109.5
C6 B C21 117.39(15)
C6 B C30 121.23(15)
C21 B C30 121.19(15)

loop_
_geom_bond_atom_site_label_1
_geom_bond_atom_site_label_2
_geom_bond_distance
Fe C1 2.0699(17)
Fe C2 2.0593(17)
Fe C3 2.0657(18)
Fe C4 2.0954(18)
Fe C5 2.0471(18)
Fe C6 2.0898(17)
Fe C7 2.0322(17)
Fe C8 2.0831(17)
Fe C9 2.0675(17)
Fe C10 2.0628(17)
P C1 1.8187(18)
P C11 1.8562(18)
P C14 1.874(2)
C1 C2 1.429(2)
C1 C5 1.440(2)
C2 H2 0.9500
C2 C3 1.422(3)
C3 H3 0.9500
C3 C4 1.426(3)
C4 C5 1.422(3)
C4 C17 1.526(3)
C5 H5 0.9500
C6 C7 1.453(2)
C6 C10 1.444(2)
C6 B 1.554(2)
C7 H7 0.9500
C7 C8 1.422(2)
C8 C9 1.430(2)
C8 C39 1.520(2)
C9 H9 0.9500
C9 C10 1.416(2)
C10 H10 0.9500
C11 H11 1.0000
C11 C12 1.529(3)
C11 C13 1.534(3)
C12 H12A 0.9800
C12 H12B 0.9800
C12 H12C 0.9800
C13 H13A 0.9800
C13 H13B 0.9800
C13 H13C 0.9800
C14 H14 1.0000
C14 C15 1.525(3)
C14 C16 1.518(4)
C15 H15A 0.9800
C15 H15B 0.9800
C15 H15C 0.9800
C16 H16A 0.9800
C16 H16B 0.9800
C16 H16C 0.9800
C17 C18A 1.470(4)
C17 C18B 1.661(5)
C17 C19A 1.519(4)
C17 C19B 1.484(8)
C17 C20A 1.598(4)
C17 C20B 1.499(7)
C18A H18A 0.9800
C18A H18B 0.9800
C18A H18C 0.9800
C18B H18D 0.9800
C18B H18E 0.9800
C18B H18F 0.9800
C19A H19A 0.9800
C19A H19B 0.9800
C19A H19C 0.9800
C19B H19D 0.9800
C19B H19E 0.9800
C19B H19F 0.9800
C20A H20A 0.9800
C20A H20B 0.9800
C20A H20C 0.9800
C20B H20D 0.9800
C20B H20E 0.9800
C20B H20F 0.9800
C21 C22 1.413(3)
C21 C26 1.410(3)
C21 B 1.584(3)
C22 C23 1.395(3)
C22 C27 1.509(3)
C23 H23 0.9500
C23 C24 1.379(3)
C24 C25 1.386(3)
C24 C28 1.515(3)
C25 H25 0.9500
C25 C26 1.395(3)
C26 C29 1.515(3)
C27 H27A 0.9800
C27 H27B 0.9800
C27 H27C 0.9800
C28 H28A 0.9800
C28 H28B 0.9800
C28 H28C 0.9800
C29 H29A 0.9800
C29 H29B 0.9800
C29 H29C 0.9800
C30 C31 1.421(2)
C30 C35 1.415(2)
C30 B 1.589(3)
C31 C32 1.393(3)
C31 C36 1.515(3)
C32 H32 0.9500
C32 C33 1.388(3)
C33 C34 1.384(3)
C33 C37 1.505(3)
C34 H34 0.9500
C34 C35 1.396(2)
C35 C38 1.508(3)
C36 H36A 0.9800
C36 H36B 0.9800
C36 H36C 0.9800
C37 H37A 0.9800
C37 H37B 0.9800
C37 H37C 0.9800
C38 H38A 0.9800
C38 H38B 0.9800
C38 H38C 0.9800
C39 C40 1.538(3)
C39 C41 1.533(2)
C39 C42 1.524(3)
C40 H40A 0.9800
C40 H40B 0.9800
C40 H40C 0.9800
C41 H41A 0.9800
C41 H41B 0.9800
C41 H41C 0.9800
C42 H42A 0.9800
C42 H42B 0.9800
C42 H42C 0.9800

loop_
_geom_torsion_atom_site_label_1
_geom_torsion_atom_site_label_2
_geom_torsion_atom_site_label_3
_geom_torsion_atom_site_label_4
_geom_torsion
Fe C1 C2 C3 -59.87(12)
Fe C1 C5 C4 61.41(13)
Fe C2 C3 C4 -60.42(13)
Fe C3 C4 C5 -57.77(12)
Fe C3 C4 C17 133.36(19)
Fe C4 C5 C1 -60.55(12)
Fe C4 C17 C18A -60.3(3)
Fe C4 C17 C18B -7.9(3)
Fe C4 C17 C19A 72.6(3)
Fe C4 C17 C19B 106.7(6)
Fe C4 C17 C20A -175.4(2)
Fe C4 C17 C20B -121.4(4)
Fe C6 C7 C8 61.52(12)
Fe C6 C10 C9 -59.56(12)
Fe C6 B C21 81.5(2)
Fe C6 B C30 -103.49(19)
Fe C7 C8 C9 58.69(12)
Fe C7 C8 C39 -130.82(18)
Fe C8 C9 C10 59.41(12)
Fe C8 C39 C40 175.04(15)
Fe C8 C39 C41 56.8(2)
Fe C8 C39 C42 -65.7(2)
Fe C9 C10 C6 59.88(12)
P C1 C2 Fe -128.64(15)
P C1 C2 C3 171.49(13)
P C1 C5 Fe 127.49(13)
P C1 C5 C4 -171.10(13)
C1 P C11 C12 75.73(15)
C1 P C11 C13 -162.60(14)
C1 P C14 C15 -71.5(2)
C1 P C14 C16 55.58(19)
C1 C2 C3 Fe 59.93(12)
C1 C2 C3 C4 -0.5(2)
C2 C1 C5 Fe -59.39(11)
C2 C1 C5 C4 2.02(19)
C2 C3 C4 Fe 59.49(12)
C2 C3 C4 C5 1.7(2)
C2 C3 C4 C17 -167.15(17)
C3 C4 C5 Fe 58.24(12)
C3 C4 C5 C1 -2.3(2)
C3 C4 C17 C18A -156.7(3)
C3 C4 C17 C18B -104.2(3)
C3 C4 C17 C19A -23.8(3)
C3 C4 C17 C19B 10.4(6)
C3 C4 C17 C20A 88.2(2)
C3 C4 C17 C20B 142.2(4)
C5 C1 C2 Fe 58.95(12)
C5 C1 C2 C3 -0.92(19)
C5 C4 C17 C18A 36.7(3)
C5 C4 C17 C18B 89.1(3)
C5 C4 C17 C19A 169.6(3)
C5 C4 C17 C19B -156.3(6)
C5 C4 C17 C20A -78.4(3)
C5 C4 C17 C20B -24.4(5)
C6 C7 C8 Fe -61.38(12)
C6 C7 C8 C9 -2.7(2)
C6 C7 C8 C39 167.80(16)
C7 C6 C10 Fe 57.91(11)
C7 C6 C10 C9 -1.66(19)
C7 C6 B C21 -9.8(3)
C7 C6 B C30 165.28(16)
C7 C8 C9 Fe -57.81(12)
C7 C8 C9 C10 1.60(19)
C7 C8 C39 C40 -89.2(2)
C7 C8 C39 C41 152.58(18)
C7 C8 C39 C42 30.0(3)
C8 C9 C10 Fe -59.81(12)
C8 C9 C10 C6 0.07(19)
C9 C8 C39 C40 79.6(2)
C9 C8 C39 C41 -38.6(2)
C9 C8 C39 C42 -161.16(17)
C10 C6 C7 Fe -58.83(11)
C10 C6 C7 C8 2.69(19)
C10 C6 B C21 177.40(16)
C10 C6 B C30 -7.5(3)
C11 P C1 Fe -87.96(13)
C11 P C1 C2 10.58(18)
C11 P C1 C5 -178.10(14)
C11 P C14 C15 -176.1(2)
C11 P C14 C16 -49.03(19)
C14 P C1 Fe 169.11(13)
C14 P C1 C2 -92.35(17)
C14 P C1 C5 78.97(16)
C14 P C11 C12 177.19(15)
C14 P C11 C13 -61.14(16)
C17 C4 C5 Fe -133.13(19)
C17 C4 C5 C1 166.32(18)
C21 C22 C23 C24 -1.3(3)
C22 C21 C26 C25 -4.6(3)
C22 C21 C26 C29 176.09(18)
C22 C21 B C6 54.7(2)
C22 C21 B C30 -120.36(19)
C22 C23 C24 C25 -2.7(3)
C22 C23 C24 C28 178.7(2)
C23 C24 C25 C26 2.9(3)
C24 C25 C26 C21 0.8(3)
C24 C25 C26 C29 -179.9(2)
C26 C21 C22 C23 4.8(3)
C26 C21 C22 C27 -170.84(17)
C26 C21 B C6 -121.35(18)
C26 C21 B C30 63.6(2)
C27 C22 C23 C24 174.69(19)
C28 C24 C25 C26 -178.5(2)
C30 C31 C32 C33 1.1(3)
C31 C30 C35 C34 2.8(2)
C31 C30 C35 C38 -172.83(16)
C31 C30 B C6 -120.84(18)
C31 C30 B C21 54.0(2)
C31 C32 C33 C34 1.0(3)
C31 C32 C33 C37 -179.94(18)
C32 C33 C34 C35 -1.2(3)
C33 C34 C35 C30 -0.8(3)
C33 C34 C35 C38 175.13(17)
C35 C30 C31 C32 -3.0(3)
C35 C30 C31 C36 178.84(17)
C35 C30 B C6 55.7(2)
C35 C30 B C21 -129.42(18)
C36 C31 C32 C33 179.40(18)
C37 C33 C34 C35 179.78(18)
C39 C8 C9 Fe 131.41(17)
C39 C8 C9 C10 -169.18(16)
B C6 C7 Fe 126.94(17)
B C6 C7 C8 -171.54(16)
B C6 C10 Fe -128.07(18)
B C6 C10 C9 172.37(16)
B C21 C22 C23 -171.27(17)
B C21 C22 C27 13.0(3)
B C21 C26 C25 171.66(18)
B C21 C26 C29 -7.7(3)
B C30 C31 C32 173.85(16)
B C30 C31 C36 -4.4(3)
B C30 C35 C34 -173.84(16)
B C30 C35 C38 10.5(3)
